data_7715536
loop_
_publ_author_name
'Halcrow, Malcolm A.'
'Vasili, Hari Babu'
'Pask, Christopher M.'
'Kulak, Alexander N.'
'Cespedes, Oscar'

_publ_section_title
;
 Activating a high-spin iron(II) complex to thermal spin-crossover with an
 inert non-isomorphous molecular dopant.
;
_journal_issue 16
_journal_name_full 'Dalton transactions (Cambridge, England : 2003)'
_journal_page_first 6983
_journal_page_last 6992
_journal_paper_doi 10.1039/d4dt00443d
_journal_volume 53
_journal_year 2024
_chemical_absolute_configuration ab
_chemical_formula_moiety 'C22 H18 N10 Ni, 2(Cl O4)'
_chemical_formula_sum 'C22 H18 Cl2 N10 Ni O8'
_chemical_formula_weight 680.07
_chemical_name_systematic
;
Bis[2,6-di{pyrazol-1-yl}pyridine]nickel(II) diperchlorate
;
_space_group_crystal_system monoclinic
_space_group_IT_number 4
_space_group_name_Hall 'P 2yb'
_space_group_name_H-M_alt 'P 1 21 1'
_atom_sites_solution_hydrogens geom
_audit_creation_date 2023-08-04
_audit_creation_method
;
Olex2 1.5
(compiled 2021.07.19 svn.r715e62df for OlexSys, GUI svn.r6383)
;
_audit_update_record
;
2024-02-13 deposited with the CCDC.	2024-03-26 downloaded from the CCDC.
;
_cell_angle_alpha 90
_cell_angle_beta 97.645(3)
_cell_angle_gamma 90
_cell_formula_units_Z 2
_cell_length_a 8.5069(3)
_cell_length_b 8.5670(2)
_cell_length_c 18.8513(7)
_cell_measurement_reflns_used 9067
_cell_measurement_temperature 100.00(10)
_cell_measurement_theta_max 29.4450
_cell_measurement_theta_min 2.2260
_cell_volume 1361.64(8)
_computing_cell_refinement 'CrysAlisPro 1.171.41.93a (Rigaku OD, 2020)'
_computing_data_collection 'CrysAlisPro 1.171.41.93a (Rigaku OD, 2020)'
_computing_data_reduction 'CrysAlisPro 1.171.41.93a (Rigaku OD, 2020)'
_computing_molecular_graphics 'XSEED (Barbour, 2020)'
_computing_publication_material 'Olex2 1.5 (Dolomanov et al., 2009)'
_computing_structure_refinement 'SHELXL 2018/3 (Sheldrick, 2015)'
_computing_structure_solution 'SHELX-TL (Sheldrick, 2015)'
_diffrn_ambient_environment N~2~
_diffrn_ambient_temperature 100.00(10)
_diffrn_detector 'CCD plate'
_diffrn_detector_area_resol_mean 5.3095
_diffrn_detector_type Atlas
_diffrn_measured_fraction_theta_full 1.000
_diffrn_measured_fraction_theta_max 0.886
_diffrn_measurement_details
;
List of Runs (angles in degrees, time in seconds):

  # Type    Start    End  Width  t~exp~   \w     \q     \k     \f   Frames
#--------------------------------------------------------------------------
  1  \w    -65.00   3.00   1.00    4.00    --    9.61 -25.00 131.00   68
  2  \w    -16.00  82.00   1.00    4.00    --    9.61  25.00 -64.00   98
  3  \w     -3.00  46.00   1.00    4.00    --    9.61 -99.00  90.00   49
  4  \w    -41.00  20.00   1.00    4.00    --   -9.92 -77.00  30.00   61
  5  \w    -35.00  19.00   1.00    4.00    --   -9.92 -77.00 120.00   54
  6  \w    -11.00  15.00   1.00    4.00    --   -9.92  77.00 -60.00   26
  7  \w    -30.00  -1.00   1.00    4.00    --   -9.92  77.00 -30.00   29
;
_diffrn_measurement_device 'four-circle diffractometer'
_diffrn_measurement_device_type 'SuperNova, Dual, Cu at home/near, Atlas'
_diffrn_measurement_method '\w scans'
_diffrn_orient_matrix_type 'CrysAlisPro convention (1999,Acta A55,543-557)'
_diffrn_orient_matrix_UB_11 0.0765238000
_diffrn_orient_matrix_UB_12 -0.0224817000
_diffrn_orient_matrix_UB_13 0.0163992000
_diffrn_orient_matrix_UB_21 -0.0309395000
_diffrn_orient_matrix_UB_22 -0.0147471000
_diffrn_orient_matrix_UB_23 0.0324864000
_diffrn_orient_matrix_UB_31 -0.0161423000
_diffrn_orient_matrix_UB_32 -0.0783148000
_diffrn_orient_matrix_UB_33 -0.0108346000
_diffrn_radiation_monochromator mirror
_diffrn_radiation_probe x-ray
_diffrn_radiation_type 'Mo K\a'
_diffrn_radiation_wavelength 0.71073
_diffrn_reflns_av_R_equivalents 0.0340
_diffrn_reflns_av_unetI/netI 0.0514
_diffrn_reflns_Laue_measured_fraction_full 1.000
_diffrn_reflns_Laue_measured_fraction_max 0.886
_diffrn_reflns_limit_h_max 11
_diffrn_reflns_limit_h_min -10
_diffrn_reflns_limit_k_max 11
_diffrn_reflns_limit_k_min -11
_diffrn_reflns_limit_l_max 23
_diffrn_reflns_limit_l_min -22
_diffrn_reflns_number 15835
_diffrn_reflns_point_group_measured_fraction_full 1.000
_diffrn_reflns_point_group_measured_fraction_max 0.860
_diffrn_reflns_theta_full 26.000
_diffrn_reflns_theta_max 29.749
_diffrn_reflns_theta_min 2.180
_diffrn_source 'micro-focus sealed X-ray tube'
_diffrn_source_type 'SuperNova (Mo) X-ray Source'
_exptl_absorpt_coefficient_mu 0.976
_exptl_absorpt_correction_T_max 1.000
_exptl_absorpt_correction_T_min 0.555
_exptl_absorpt_correction_type gaussian
_exptl_absorpt_process_details
;
CrysAlisPro 1.171.42.81a (Rigaku Oxford Diffraction, 2023)
Numerical absorption correction based on gaussian integration over
a multifaceted crystal model
Empirical absorption correction using spherical harmonics,
implemented in SCALE3 ABSPACK scaling algorithm.
;
_exptl_crystal_colour blue
_exptl_crystal_density_diffrn 1.659
_exptl_crystal_description 'rectangular prism'
_exptl_crystal_F_000 692
_exptl_crystal_recrystallization_method 'Re-crystallisation from solvent: nitromethane/diethyl ether'
_exptl_crystal_size_max 0.28
_exptl_crystal_size_mid 0.27
_exptl_crystal_size_min 0.14
_refine_diff_density_max 0.283
_refine_diff_density_min -0.518
_refine_diff_density_rms 0.066
_refine_ls_abs_structure_details
;
 Flack x determined using 2507 quotients [(I+)-(I-)]/[(I+)+(I-)]
 (Parsons, Flack and Wagner, Acta Cryst. B69 (2013) 249-259).
;
_refine_ls_abs_structure_Flack 0.003(6)
_refine_ls_extinction_method none
_refine_ls_goodness_of_fit_ref 1.050
_refine_ls_hydrogen_treatment constr
_refine_ls_matrix_type full
_refine_ls_number_parameters 409
_refine_ls_number_reflns 6658
_refine_ls_number_restraints 21
_refine_ls_restrained_S_all 1.050
_refine_ls_R_factor_all 0.0392
_refine_ls_R_factor_gt 0.0351
_refine_ls_shift/su_max 0.000
_refine_ls_shift/su_mean 0.000
_refine_ls_structure_factor_coef Fsqd
_refine_ls_weighting_details 'w=1/[\s^2^(Fo^2^)+(0.0215P)^2^+0.4088P] where P=(Fo^2^+2Fc^2^)/3'
_refine_ls_weighting_scheme calc
_refine_ls_wR_factor_gt 0.0659
_refine_ls_wR_factor_ref 0.0686
_reflns_Friedel_coverage 0.827
_reflns_Friedel_fraction_full 1.000
_reflns_Friedel_fraction_max 0.831
_reflns_number_gt 6197
_reflns_number_total 6658
_reflns_threshold_expression 'I > 2\s(I)'
_cod_data_source_file d4dt00443d2.cif
_cod_data_source_block mh5clo4
_cod_depositor_comments 'Adding full bibliography for 7715536--7715541.cif.'
_cod_database_code 7715536
_shelx_shelxl_version_number 2018/3
_chemical_oxdiff_formula 'C44  H36  Cl4  N20  Ni2  O16  '
_shelx_space_group_comment
;
The symmetry employed for this shelxl refinement is uniquely defined
by the following loop, which should always be used as a source of
symmetry information in preference to the above space-group names.
They are only intended as comments.
;
_olex2_refinement_description
;
1. Fixed Uiso
 At 1.2 times of:
  All C(H) groups
2. Restrained distances
 Cl3A-O40A
 1.44286 with sigma of 0.02
 Cl3A-O41A
 1.44286 with sigma of 0.02
 Cl3A-O42A
 1.44286 with sigma of 0.02
 Cl3A-O43A
 1.44286 with sigma of 0.02
 O40A-O41A
 2.35619 with sigma of 0.02
 O40A-O42A
 2.35619 with sigma of 0.02
 O40A-O43A
 2.35619 with sigma of 0.02
 O41A-O42A
 2.35619 with sigma of 0.02
 O41A-O43A
 2.35619 with sigma of 0.02
 O42A-O43A
 2.35619 with sigma of 0.02
 Cl3B-O40B
 1.44286 with sigma of 0.02
 Cl3B-O41B
 1.44286 with sigma of 0.02
 Cl3B-O42B
 1.44286 with sigma of 0.02
 Cl3B-O43B
 1.44286 with sigma of 0.02
 O40B-O41B
 2.35619 with sigma of 0.02
 O40B-O42B
 2.35619 with sigma of 0.02
 O40B-O43B
 2.35619 with sigma of 0.02
 O41B-O42B
 2.35619 with sigma of 0.02
 O41B-O43B
 2.35619 with sigma of 0.02
 O42B-O43B
 2.35619 with sigma of 0.02
3. Others
 1(DFIX)=1(DFIX)=1(DFIX)=1(DFIX)=1(DFIX)=1(DFIX)=1(DFIX)=1(DFIX)=FVAR(1)
 1(DFIX)=1(DFIX)=1(DFIX)=1(DFIX)=1(DFIX)=1(DFIX)=1(DFIX)=1(DFIX)=1(DFIX)=
 1(DFIX)=1(DFIX)=1(DFIX)=1.633*FVAR(2)
 Fixed Sof: Cl3A(0.71) O40A(0.71) O41A(0.71) O42A(0.71) O43A(0.71) Cl3B(0.29)
 O40B(0.29) O41B(0.29) O42B(0.29) O43B(0.29)
4.a Aromatic/amide H refined with riding coordinates:
 C4(H4), C5(H5), C6(H6), C10(H10), C11(H11), C12(H12), C15(H15), C16(H16),
 C17(H17), C20(H20), C21(H21), C22(H22), C26(H26), C27(H27), C28(H28), C31(H31),
  C32(H32), C33(H33)
;
_olex2_submission_special_instructions 'No special instructions were received'
_oxdiff_exptl_absorpt_empirical_details
;
Empirical correction (ABSPACK) includes:
- Absorption correction using spherical harmonics
- Frame scaling
;
_oxdiff_exptl_absorpt_empirical_full_max 1.316
_oxdiff_exptl_absorpt_empirical_full_min 0.796

loop_
_space_group_symop_operation_xyz
'x, y, z'
'-x, y+1/2, -z'

loop_
_atom_site_label
_atom_site_type_symbol
_atom_site_fract_x
_atom_site_fract_y
_atom_site_fract_z
_atom_site_U_iso_or_equiv
_atom_site_adp_type
_atom_site_occupancy
_atom_site_site_symmetry_order
_atom_site_calc_flag
_atom_site_refinement_flags_posn
_atom_site_refinement_flags_adp
_atom_site_refinement_flags_occupancy
_atom_site_disorder_assembly
_atom_site_disorder_group
Ni1 Ni 0.22055(5) 0.24520(4) 0.24674(2) 0.01264(10) Uani 1 1 d . . . . .
N2 N 0.2142(3) 0.2294(3) 0.14005(14) 0.0126(5) Uani 1 1 d . . . . .
C3 C 0.0878(4) 0.1714(4) 0.09974(19) 0.0144(7) Uani 1 1 d . . . . .
C4 C 0.0765(4) 0.1582(4) 0.02634(19) 0.0163(7) Uani 1 1 d . . . . .
H4 H -0.015311 0.116772 -0.001510 0.020 Uiso 1 1 calc R U . . .
C5 C 0.2080(4) 0.2094(4) -0.0049(2) 0.0194(8) Uani 1 1 d . . . . .
H5 H 0.206021 0.201831 -0.055332 0.023 Uiso 1 1 calc R U . . .
C6 C 0.3402(4) 0.2705(4) 0.03611(18) 0.0180(7) Uani 1 1 d . . . . .
H6 H 0.429647 0.304591 0.015076 0.022 Uiso 1 1 calc R U . . .
C7 C 0.3368(4) 0.2799(3) 0.10891(18) 0.0145(7) Uani 1 1 d . . . . .
N8 N -0.0327(3) 0.1278(3) 0.14066(16) 0.0138(6) Uani 1 1 d . . . . .
N9 N -0.0070(3) 0.1500(3) 0.21302(16) 0.0138(6) Uani 1 1 d . . . . .
C10 C -0.1390(4) 0.1032(4) 0.2365(2) 0.0168(7) Uani 1 1 d . . . . .
H10 H -0.156413 0.106362 0.285207 0.020 Uiso 1 1 calc R U . . .
C11 C -0.2495(4) 0.0484(4) 0.1805(2) 0.0192(8) Uani 1 1 d . . . . .
H11 H -0.352079 0.007602 0.183932 0.023 Uiso 1 1 calc R U . . .
C12 C -0.1792(4) 0.0656(4) 0.1199(2) 0.0175(7) Uani 1 1 d . . . . .
H12 H -0.223706 0.039449 0.072459 0.021 Uiso 1 1 calc R U . . .
N13 N 0.4586(3) 0.3429(3) 0.15831(15) 0.0142(6) Uani 1 1 d . . . . .
N14 N 0.4399(4) 0.3366(3) 0.22943(16) 0.0157(6) Uani 1 1 d . . . . .
C15 C 0.5643(4) 0.4112(4) 0.2630(2) 0.0204(8) Uani 1 1 d . . . . .
H15 H 0.584447 0.425332 0.313410 0.025 Uiso 1 1 calc R U . . .
C16 C 0.6624(5) 0.4667(4) 0.2143(2) 0.0235(8) Uani 1 1 d . . . . .
H16 H 0.758320 0.523879 0.225052 0.028 Uiso 1 1 calc R U . . .
C17 C 0.5923(4) 0.4220(4) 0.1487(2) 0.0193(8) Uani 1 1 d . . . . .
H17 H 0.629683 0.442200 0.104261 0.023 Uiso 1 1 calc R U . . .
N18 N 0.2254(3) 0.2727(3) 0.35257(15) 0.0132(6) Uani 1 1 d . . . . .
C19 C 0.2823(4) 0.1611(4) 0.39827(19) 0.0145(7) Uani 1 1 d . . . . .
C20 C 0.2883(4) 0.1753(4) 0.4711(2) 0.0177(7) Uani 1 1 d . . . . .
H20 H 0.328546 0.093748 0.502591 0.021 Uiso 1 1 calc R U . . .
C21 C 0.2331(4) 0.3140(4) 0.4968(2) 0.0194(8) Uani 1 1 d . . . . .
H21 H 0.234666 0.327750 0.546891 0.023 Uiso 1 1 calc R U . . .
C22 C 0.1757(4) 0.4330(4) 0.45045(19) 0.0168(7) Uani 1 1 d . . . . .
H22 H 0.138900 0.528684 0.467643 0.020 Uiso 1 1 calc R U . . .
C23 C 0.1745(4) 0.4059(4) 0.37891(19) 0.0143(7) Uani 1 1 d . . . . .
N24 N 0.3365(3) 0.0308(3) 0.36264(15) 0.0141(6) Uani 1 1 d . . . . .
N25 N 0.3225(3) 0.0334(3) 0.28945(16) 0.0151(6) Uani 1 1 d . . . . .
C26 C 0.3916(4) -0.0971(4) 0.2714(2) 0.0191(8) Uani 1 1 d . . . . .
H26 H 0.399951 -0.128055 0.223700 0.023 Uiso 1 1 calc R U . . .
C27 C 0.4508(5) -0.1833(4) 0.3328(2) 0.0226(8) Uani 1 1 d . . . . .
H27 H 0.505506 -0.280184 0.334324 0.027 Uiso 1 1 calc R U . . .
C28 C 0.4133(4) -0.0989(4) 0.3896(2) 0.0197(8) Uani 1 1 d . . . . .
H28 H 0.436648 -0.126073 0.438706 0.024 Uiso 1 1 calc R U . . .
N29 N 0.1197(3) 0.5126(3) 0.32388(16) 0.0150(6) Uani 1 1 d . . . . .
N30 N 0.1293(3) 0.4714(3) 0.25481(16) 0.0148(6) Uani 1 1 d . . . . .
C31 C 0.0804(4) 0.5950(4) 0.2163(2) 0.0180(7) Uani 1 1 d . . . . .
H31 H 0.075646 0.601003 0.165757 0.022 Uiso 1 1 calc R U . . .
C32 C 0.0362(4) 0.7161(4) 0.2595(2) 0.0205(8) Uani 1 1 d . . . . .
H32 H -0.003235 0.816069 0.244347 0.025 Uiso 1 1 calc R U . . .
C33 C 0.0618(4) 0.6603(4) 0.3279(2) 0.0197(8) Uani 1 1 d . . . . .
H33 H 0.042986 0.713943 0.370094 0.024 Uiso 1 1 calc R U . . .
Cl34 Cl 0.70158(10) 0.28137(9) -0.06886(5) 0.01779(18) Uani 1 1 d . . . . .
O35 O 0.5458(3) 0.3256(4) -0.10191(16) 0.0376(8) Uani 1 1 d . . . . .
O36 O 0.8184(3) 0.3437(3) -0.10940(14) 0.0240(6) Uani 1 1 d . . . . .
O37 O 0.7148(3) 0.1134(3) -0.06735(15) 0.0264(6) Uani 1 1 d . . . . .
O38 O 0.7286(3) 0.3392(3) 0.00382(14) 0.0256(6) Uani 1 1 d . . . . .
Cl3A Cl 0.2146(4) 0.8060(3) 0.56041(16) 0.0171(5) Uani 0.71 1 d D . P A 1
O40A O 0.1420(10) 0.8229(10) 0.4869(3) 0.0228(15) Uani 0.71 1 d D . P A 1
O41A O 0.1795(5) 0.9439(5) 0.5998(2) 0.0187(8) Uani 0.71 1 d D . P A 1
O42A O 0.3849(5) 0.7945(7) 0.5610(2) 0.0265(10) Uani 0.71 1 d D . P A 1
O43A O 0.1555(6) 0.6693(5) 0.5917(2) 0.0332(10) Uani 0.71 1 d D . P A 1
Cl3B Cl 0.2450(9) 0.7945(10) 0.5675(5) 0.026(2) Uiso 0.29 1 d D . P B 2
O40B O 0.156(3) 0.797(2) 0.4958(9) 0.020(5) Uiso 0.29 1 d D . P B 2
O41B O 0.1674(14) 0.8877(12) 0.6163(6) 0.028(3) Uiso 0.29 1 d D . P B 2
O42B O 0.4006(15) 0.8549(14) 0.5669(8) 0.032(4) Uiso 0.29 1 d D . P B 2
O43B O 0.2503(16) 0.6371(12) 0.5947(7) 0.045(3) Uiso 0.29 1 d D . P B 2

loop_
_atom_site_aniso_label
_atom_site_aniso_U_11
_atom_site_aniso_U_22
_atom_site_aniso_U_33
_atom_site_aniso_U_23
_atom_site_aniso_U_13
_atom_site_aniso_U_12
Ni1 0.01250(19) 0.01459(18) 0.0107(2) 0.00012(16) 0.00100(15) -0.00078(17)
N2 0.0113(13) 0.0124(13) 0.0136(14) -0.0002(12) 0.0002(10) 0.0019(11)
C3 0.0147(17) 0.0132(15) 0.0151(19) 0.0011(13) 0.0012(14) 0.0015(12)
C4 0.0151(17) 0.0165(16) 0.016(2) -0.0028(14) -0.0005(14) 0.0021(13)
C5 0.028(2) 0.0176(17) 0.0129(19) -0.0002(13) 0.0043(15) 0.0049(13)
C6 0.0192(17) 0.0177(18) 0.0183(19) 0.0012(14) 0.0066(14) 0.0023(13)
C7 0.0147(16) 0.0117(16) 0.0169(18) 0.0009(13) 0.0023(13) 0.0018(12)
N8 0.0134(14) 0.0137(12) 0.0137(16) 0.0003(11) -0.0001(12) 0.0000(10)
N9 0.0152(15) 0.0136(12) 0.0126(16) -0.0002(11) 0.0016(12) -0.0005(10)
C10 0.0176(18) 0.0156(15) 0.018(2) 0.0015(14) 0.0042(15) 0.0016(13)
C11 0.0148(18) 0.0171(16) 0.025(2) 0.0019(14) 0.0012(16) -0.0006(13)
C12 0.0136(17) 0.0167(16) 0.021(2) -0.0007(14) -0.0025(15) -0.0020(13)
N13 0.0149(15) 0.0154(13) 0.0128(16) 0.0019(11) 0.0039(12) 0.0007(10)
N14 0.0149(15) 0.0181(14) 0.0133(16) -0.0009(11) -0.0005(12) -0.0018(11)
C15 0.0176(19) 0.0200(17) 0.023(2) -0.0052(15) -0.0016(16) 0.0001(14)
C16 0.017(2) 0.0219(17) 0.032(2) -0.0032(16) 0.0036(17) -0.0037(14)
C17 0.0201(19) 0.0174(16) 0.022(2) 0.0021(14) 0.0098(16) -0.0002(13)
N18 0.0123(13) 0.0149(14) 0.0125(14) 0.0010(11) 0.0014(11) -0.0017(10)
C19 0.0117(16) 0.0176(15) 0.0144(19) -0.0017(13) 0.0026(14) -0.0041(12)
C20 0.0163(18) 0.0217(16) 0.0148(19) 0.0033(14) 0.0008(15) -0.0039(14)
C21 0.0177(19) 0.0292(18) 0.0113(19) -0.0022(15) 0.0020(15) -0.0054(15)
C22 0.0161(18) 0.0208(16) 0.0136(19) -0.0023(14) 0.0019(14) -0.0031(13)
C23 0.0123(17) 0.0155(15) 0.0153(19) -0.0011(13) 0.0025(14) -0.0042(12)
N24 0.0139(15) 0.0193(14) 0.0085(15) 0.0003(11) -0.0007(11) 0.0001(11)
N25 0.0140(15) 0.0193(13) 0.0115(16) -0.0016(11) -0.0004(12) -0.0015(11)
C26 0.0177(19) 0.0208(17) 0.019(2) -0.0010(14) 0.0047(15) -0.0011(14)
C27 0.0206(19) 0.0219(17) 0.026(2) 0.0020(15) 0.0038(16) 0.0040(14)
C28 0.0194(19) 0.0217(17) 0.018(2) 0.0063(14) 0.0008(15) 0.0032(14)
N29 0.0130(15) 0.0159(13) 0.0161(17) -0.0007(11) 0.0017(12) -0.0004(11)
N30 0.0140(15) 0.0177(13) 0.0128(15) 0.0000(11) 0.0024(12) -0.0013(11)
C31 0.0147(18) 0.0189(16) 0.020(2) 0.0037(14) 0.0016(15) -0.0038(13)
C32 0.0200(18) 0.0158(17) 0.025(2) 0.0020(14) 0.0003(15) -0.0004(13)
C33 0.0179(18) 0.0151(16) 0.026(2) -0.0031(15) 0.0042(16) -0.0012(13)
Cl34 0.0200(4) 0.0183(4) 0.0156(4) 0.0025(3) 0.0044(3) 0.0021(3)
O35 0.0263(16) 0.064(2) 0.0232(16) 0.0151(14) 0.0044(13) 0.0201(14)
O36 0.0314(16) 0.0206(12) 0.0228(15) -0.0034(11) 0.0139(13) -0.0061(10)
O37 0.0333(16) 0.0150(12) 0.0293(17) 0.0018(11) -0.0013(13) -0.0059(11)
O38 0.0363(17) 0.0248(13) 0.0178(15) -0.0014(11) 0.0109(13) 0.0009(11)
Cl3A 0.0156(11) 0.0238(9) 0.0125(10) -0.0031(6) 0.0039(9) 0.0023(8)
O40A 0.030(3) 0.026(3) 0.011(3) -0.001(2) -0.002(2) 0.000(3)
O41A 0.019(2) 0.021(2) 0.015(2) -0.0049(17) -0.0017(16) 0.0031(16)
O42A 0.012(2) 0.045(3) 0.023(2) -0.003(2) 0.0037(16) 0.0114(19)
O43A 0.050(3) 0.032(2) 0.019(2) 0.0038(18) 0.010(2) -0.013(2)

loop_
_atom_type_symbol
_atom_type_description
_atom_type_scat_dispersion_real
_atom_type_scat_dispersion_imag
_atom_type_scat_source
C C 0.0033 0.0016 'International Tables Vol C Tables 4.2.6.8 and 6.1.1.4'
H H 0.0000 0.0000 'International Tables Vol C Tables 4.2.6.8 and 6.1.1.4'
Cl Cl 0.1484 0.1585 'International Tables Vol C Tables 4.2.6.8 and 6.1.1.4'
O O 0.0106 0.0060 'International Tables Vol C Tables 4.2.6.8 and 6.1.1.4'
Ni Ni 0.3393 1.1124 'International Tables Vol C Tables 4.2.6.8 and 6.1.1.4'
N N 0.0061 0.0033 'International Tables Vol C Tables 4.2.6.8 and 6.1.1.4'

loop_
_exptl_crystal_face_index_h
_exptl_crystal_face_index_k
_exptl_crystal_face_index_l
_exptl_crystal_face_perp_dist
7 0 20 0.0706
-7 0 -20 0.0706
1 -12 0 0.1353
-1 12 0 0.1353
10 1 -18 0.1136
-10 -1 18 0.1136
0 11 9 0.1199
0 -11 -9 0.1199
0 0 -26 0.0694
0 0 26 0.0694

loop_
_geom_angle_atom_site_label_1
_geom_angle_atom_site_label_2
_geom_angle_atom_site_label_3
_geom_angle
_geom_angle_site_symmetry_1
_geom_angle_site_symmetry_3
_geom_angle_publ_flag
N2 Ni1 N9 76.81(11) . . ?
N2 Ni1 N14 76.97(11) . . ?
N2 Ni1 N25 106.09(11) . . ?
N2 Ni1 N30 100.00(11) . . ?
N9 Ni1 N25 95.49(11) . . ?
N14 Ni1 N9 153.75(11) . . ?
N14 Ni1 N25 92.94(11) . . ?
N14 Ni1 N30 90.68(11) . . ?
N18 Ni1 N2 177.10(12) . . ?
N18 Ni1 N9 103.95(11) . . ?
N18 Ni1 N14 102.18(11) . . ?
N18 Ni1 N25 76.68(11) . . ?
N18 Ni1 N30 77.20(11) . . ?
N30 Ni1 N9 92.59(11) . . ?
N30 Ni1 N25 153.81(11) . . ?
C3 N2 Ni1 120.7(2) . . ?
C3 N2 C7 119.4(3) . . ?
C7 N2 Ni1 120.0(2) . . ?
N2 C3 C4 123.2(3) . . ?
N2 C3 N8 112.2(3) . . ?
C4 C3 N8 124.6(3) . . ?
C3 C4 H4 121.8 . . ?
C3 C4 C5 116.3(3) . . ?
C5 C4 H4 121.8 . . ?
C4 C5 H5 119.4 . . ?
C6 C5 C4 121.2(3) . . ?
C6 C5 H5 119.4 . . ?
C5 C6 H6 121.4 . . ?
C7 C6 C5 117.2(3) . . ?
C7 C6 H6 121.4 . . ?
N2 C7 C6 122.6(3) . . ?
N2 C7 N13 112.5(3) . . ?
C6 C7 N13 124.8(3) . . ?
N9 N8 C3 118.5(3) . . ?
C12 N8 C3 130.4(3) . . ?
C12 N8 N9 111.1(3) . . ?
N8 N9 Ni1 111.8(2) . . ?
C10 N9 Ni1 143.0(3) . . ?
C10 N9 N8 105.2(3) . . ?
N9 C10 H10 124.3 . . ?
N9 C10 C11 111.4(3) . . ?
C11 C10 H10 124.3 . . ?
C10 C11 H11 127.2 . . ?
C12 C11 C10 105.6(3) . . ?
C12 C11 H11 127.2 . . ?
N8 C12 C11 106.7(3) . . ?
N8 C12 H12 126.7 . . ?
C11 C12 H12 126.7 . . ?
N14 N13 C7 117.5(3) . . ?
C17 N13 C7 131.3(3) . . ?
C17 N13 N14 111.1(3) . . ?
N13 N14 Ni1 112.9(2) . . ?
C15 N14 Ni1 141.3(3) . . ?
C15 N14 N13 105.0(3) . . ?
N14 C15 H15 124.5 . . ?
N14 C15 C16 110.9(3) . . ?
C16 C15 H15 124.5 . . ?
C15 C16 H16 127.1 . . ?
C17 C16 C15 105.9(3) . . ?
C17 C16 H16 127.1 . . ?
N13 C17 H17 126.4 . . ?
C16 C17 N13 107.1(3) . . ?
C16 C17 H17 126.4 . . ?
C19 N18 Ni1 121.1(2) . . ?
C19 N18 C23 118.6(3) . . ?
C23 N18 Ni1 120.3(2) . . ?
N18 C19 C20 123.0(3) . . ?
N18 C19 N24 111.9(3) . . ?
C20 C19 N24 125.1(3) . . ?
C19 C20 H20 121.5 . . ?
C19 C20 C21 117.1(3) . . ?
C21 C20 H20 121.5 . . ?
C20 C21 H21 119.5 . . ?
C22 C21 C20 121.1(3) . . ?
C22 C21 H21 119.5 . . ?
C21 C22 H22 121.6 . . ?
C23 C22 C21 116.9(3) . . ?
C23 C22 H22 121.6 . . ?
N18 C23 C22 123.3(3) . . ?
N18 C23 N29 111.7(3) . . ?
C22 C23 N29 124.9(3) . . ?
N25 N24 C19 118.4(3) . . ?
C28 N24 C19 130.0(3) . . ?
C28 N24 N25 111.4(3) . . ?
N24 N25 Ni1 111.9(2) . . ?
C26 N25 Ni1 142.7(3) . . ?
C26 N25 N24 105.1(3) . . ?
N25 C26 H26 124.6 . . ?
N25 C26 C27 110.7(3) . . ?
C27 C26 H26 124.6 . . ?
C26 C27 H27 127.1 . . ?
C28 C27 C26 105.7(3) . . ?
C28 C27 H27 127.1 . . ?
N24 C28 C27 107.0(3) . . ?
N24 C28 H28 126.5 . . ?
C27 C28 H28 126.5 . . ?
N30 N29 C23 118.6(3) . . ?
N30 N29 C33 111.2(3) . . ?
C33 N29 C23 130.1(3) . . ?
N29 N30 Ni1 112.2(2) . . ?
C31 N30 Ni1 142.5(3) . . ?
C31 N30 N29 105.3(3) . . ?
N30 C31 H31 124.3 . . ?
N30 C31 C32 111.4(3) . . ?
C32 C31 H31 124.3 . . ?
C31 C32 H32 127.2 . . ?
C33 C32 C31 105.6(3) . . ?
C33 C32 H32 127.2 . . ?
N29 C33 C32 106.6(3) . . ?
N29 C33 H33 126.7 . . ?
C32 C33 H33 126.7 . . ?
O35 Cl34 O37 109.62(18) . . ?
O35 Cl34 O38 109.98(17) . . ?
O36 Cl34 O35 109.58(17) . . ?
O36 Cl34 O37 108.88(16) . . ?
O36 Cl34 O38 110.05(16) . . ?
O37 Cl34 O38 108.70(16) . . ?
O40A Cl3A O42A 108.2(4) . . ?
O41A Cl3A O40A 108.6(4) . . ?
O41A Cl3A O42A 109.0(3) . . ?
O43A Cl3A O40A 110.3(4) . . ?
O43A Cl3A O41A 110.4(3) . . ?
O43A Cl3A O42A 110.3(4) . . ?
O41B Cl3B O40B 110.9(11) . . ?
O42B Cl3B O40B 110.9(12) . . ?
O42B Cl3B O41B 108.0(9) . . ?
O42B Cl3B O43B 111.0(9) . . ?
O43B Cl3B O40B 109.3(11) . . ?
O43B Cl3B O41B 106.7(9) . . ?

loop_
_geom_bond_atom_site_label_1
_geom_bond_atom_site_label_2
_geom_bond_distance
_geom_bond_site_symmetry_2
_geom_bond_publ_flag
Ni1 N2 2.009(3) . ?
Ni1 N9 2.119(3) . ?
Ni1 N14 2.089(3) . ?
Ni1 N18 2.004(3) . ?
Ni1 N25 2.123(3) . ?
Ni1 N30 2.101(3) . ?
N2 C3 1.328(4) . ?
N2 C7 1.336(4) . ?
C3 C4 1.379(5) . ?
C3 N8 1.413(4) . ?
C4 H4 0.9500 . ?
C4 C5 1.402(5) . ?
C5 H5 0.9500 . ?
C5 C6 1.381(5) . ?
C6 H6 0.9500 . ?
C6 C7 1.379(5) . ?
C7 N13 1.405(4) . ?
N8 N9 1.366(4) . ?
N8 C12 1.364(4) . ?
N9 C10 1.323(4) . ?
C10 H10 0.9500 . ?
C10 C11 1.398(5) . ?
C11 H11 0.9500 . ?
C11 C12 1.367(5) . ?
C12 H12 0.9500 . ?
N13 N14 1.372(4) . ?
N13 C17 1.356(4) . ?
N14 C15 1.323(5) . ?
C15 H15 0.9500 . ?
C15 C16 1.405(5) . ?
C16 H16 0.9500 . ?
C16 C17 1.355(5) . ?
C17 H17 0.9500 . ?
N18 C19 1.334(4) . ?
N18 C23 1.340(4) . ?
C19 C20 1.373(5) . ?
C19 N24 1.411(4) . ?
C20 H20 0.9500 . ?
C20 C21 1.389(5) . ?
C21 H21 0.9500 . ?
C21 C22 1.388(5) . ?
C22 H22 0.9500 . ?
C22 C23 1.367(5) . ?
C23 N29 1.414(4) . ?
N24 N25 1.369(4) . ?
N24 C28 1.353(4) . ?
N25 C26 1.328(4) . ?
C26 H26 0.9500 . ?
C26 C27 1.407(5) . ?
C27 H27 0.9500 . ?
C27 C28 1.364(5) . ?
C28 H28 0.9500 . ?
N29 N30 1.362(4) . ?
N29 C33 1.364(4) . ?
N30 C31 1.319(4) . ?
C31 H31 0.9500 . ?
C31 C32 1.401(5) . ?
C32 H32 0.9500 . ?
C32 C33 1.366(5) . ?
C33 H33 0.9500 . ?
Cl34 O35 1.438(3) . ?
Cl34 O36 1.435(3) . ?
Cl34 O37 1.444(3) . ?
Cl34 O38 1.446(3) . ?
Cl3A O40A 1.448(7) . ?
Cl3A O41A 1.448(4) . ?
Cl3A O42A 1.450(5) . ?
Cl3A O43A 1.432(5) . ?
Cl3B O40B 1.460(15) . ?
Cl3B O41B 1.442(13) . ?
Cl3B O42B 1.423(13) . ?
Cl3B O43B 1.441(13) . ?

loop_
_geom_torsion_atom_site_label_1
_geom_torsion_atom_site_label_2
_geom_torsion_atom_site_label_3
_geom_torsion_atom_site_label_4
_geom_torsion
_geom_torsion_site_symmetry_1
_geom_torsion_site_symmetry_2
_geom_torsion_site_symmetry_3
_geom_torsion_site_symmetry_4
_geom_torsion_publ_flag
Ni1 N2 C3 C4 179.8(2) . . . . ?
Ni1 N2 C3 N8 0.6(4) . . . . ?
Ni1 N2 C7 C6 179.2(2) . . . . ?
Ni1 N2 C7 N13 -1.0(3) . . . . ?
Ni1 N9 C10 C11 -179.7(3) . . . . ?
Ni1 N14 C15 C16 -168.1(3) . . . . ?
Ni1 N18 C19 C20 179.8(3) . . . . ?
Ni1 N18 C19 N24 0.7(4) . . . . ?
Ni1 N18 C23 C22 -179.5(3) . . . . ?
Ni1 N18 C23 N29 0.8(4) . . . . ?
Ni1 N25 C26 C27 172.2(3) . . . . ?
Ni1 N30 C31 C32 -178.1(3) . . . . ?
N2 C3 C4 C5 0.2(5) . . . . ?
N2 C3 N8 N9 0.4(4) . . . . ?
N2 C3 N8 C12 179.5(3) . . . . ?
N2 C7 N13 N14 3.3(4) . . . . ?
N2 C7 N13 C17 -171.2(3) . . . . ?
C3 N2 C7 C6 -1.9(5) . . . . ?
C3 N2 C7 N13 177.8(3) . . . . ?
C3 C4 C5 C6 -0.5(5) . . . . ?
C3 N8 N9 Ni1 -1.1(3) . . . . ?
C3 N8 N9 C10 178.5(3) . . . . ?
C3 N8 C12 C11 -178.8(3) . . . . ?
C4 C3 N8 N9 -178.7(3) . . . . ?
C4 C3 N8 C12 0.3(5) . . . . ?
C4 C5 C6 C7 -0.4(5) . . . . ?
C5 C6 C7 N2 1.6(5) . . . . ?
C5 C6 C7 N13 -178.1(3) . . . . ?
C6 C7 N13 N14 -176.9(3) . . . . ?
C6 C7 N13 C17 8.6(5) . . . . ?
C7 N2 C3 C4 0.9(5) . . . . ?
C7 N2 C3 N8 -178.2(3) . . . . ?
C7 N13 N14 Ni1 -4.0(3) . . . . ?
C7 N13 N14 C15 -176.2(3) . . . . ?
C7 N13 C17 C16 175.3(3) . . . . ?
N8 C3 C4 C5 179.3(3) . . . . ?
N8 N9 C10 C11 0.9(4) . . . . ?
N9 N8 C12 C11 0.3(4) . . . . ?
N9 C10 C11 C12 -0.8(4) . . . . ?
C10 C11 C12 N8 0.3(4) . . . . ?
C12 N8 N9 Ni1 179.6(2) . . . . ?
C12 N8 N9 C10 -0.8(3) . . . . ?
N13 N14 C15 C16 0.5(4) . . . . ?
N14 N13 C17 C16 0.5(4) . . . . ?
N14 C15 C16 C17 -0.2(4) . . . . ?
C15 C16 C17 N13 -0.2(4) . . . . ?
C17 N13 N14 Ni1 171.6(2) . . . . ?
C17 N13 N14 C15 -0.6(4) . . . . ?
N18 C19 C20 C21 -0.6(5) . . . . ?
N18 C19 N24 N25 -1.0(4) . . . . ?
N18 C19 N24 C28 173.9(3) . . . . ?
N18 C23 N29 N30 -1.9(4) . . . . ?
N18 C23 N29 C33 -178.6(3) . . . . ?
C19 N18 C23 C22 -1.0(5) . . . . ?
C19 N18 C23 N29 179.3(3) . . . . ?
C19 C20 C21 C22 -0.5(5) . . . . ?
C19 N24 N25 Ni1 0.9(3) . . . . ?
C19 N24 N25 C26 176.0(3) . . . . ?
C19 N24 C28 C27 -175.1(3) . . . . ?
C20 C19 N24 N25 179.9(3) . . . . ?
C20 C19 N24 C28 -5.1(6) . . . . ?
C20 C21 C22 C23 0.8(5) . . . . ?
C21 C22 C23 N18 0.0(5) . . . . ?
C21 C22 C23 N29 179.6(3) . . . . ?
C22 C23 N29 N30 178.4(3) . . . . ?
C22 C23 N29 C33 1.7(6) . . . . ?
C23 N18 C19 C20 1.3(5) . . . . ?
C23 N18 C19 N24 -177.8(3) . . . . ?
C23 N29 N30 Ni1 2.1(3) . . . . ?
C23 N29 N30 C31 -176.0(3) . . . . ?
C23 N29 C33 C32 175.8(3) . . . . ?
N24 C19 C20 C21 178.3(3) . . . . ?
N24 N25 C26 C27 -0.3(4) . . . . ?
N25 N24 C28 C27 0.1(4) . . . . ?
N25 C26 C27 C28 0.4(4) . . . . ?
C26 C27 C28 N24 -0.3(4) . . . . ?
C28 N24 N25 Ni1 -175.0(2) . . . . ?
C28 N24 N25 C26 0.1(4) . . . . ?
N29 N30 C31 C32 -1.0(4) . . . . ?
N30 N29 C33 C32 -1.0(4) . . . . ?
N30 C31 C32 C33 0.4(4) . . . . ?
C31 C32 C33 N29 0.4(4) . . . . ?
C33 N29 N30 Ni1 179.4(2) . . . . ?
C33 N29 N30 C31 1.2(4) . . . . ?

loop_
_exptl_oxdiff_crystal_face_indexfrac_h
_exptl_oxdiff_crystal_face_indexfrac_k
_exptl_oxdiff_crystal_face_indexfrac_l
_exptl_oxdiff_crystal_face_x
_exptl_oxdiff_crystal_face_y
_exptl_oxdiff_crystal_face_z
6.6696 0.4741 19.9019 0.8261 0.4332 -0.3604
-6.6696 -0.4741 -19.9019 -0.8261 -0.4332 0.3604
0.5128 -12.0654 -0.4107 0.3038 0.1487 0.9411
-0.5128 12.0654 0.4107 -0.3038 -0.1487 -0.9411
9.9690 0.6223 -17.5248 0.4615 -0.8869 -0.0198
-9.9690 -0.6223 17.5248 -0.4615 0.8869 0.0198
0.3468 11.2765 9.2903 -0.0746 0.1248 -0.9894
-0.3468 -11.2765 -9.2903 0.0746 -0.1248 0.9894
0.0223 -0.0050 -26.3434 -0.4302 -0.8564 0.2855
-0.0223 0.0050 26.3434 0.4302 0.8564 -0.2855
